data_1511748
loop_
_publ_author_name
'Rogl, P.'
'Hiebl, K.'
'Sienko, M.J.'

_publ_section_title
;
 Magnetic behaviour and structural chemistry of RE (Os, Ir)4 B4 borides
 (RE = rare earth)
;
_journal_name_full 'Journal of the Less-Common Metals'
_journal_page_first 21
_journal_page_last 28
_journal_paper_doi 10.1016/0022-5088(81)90193-4
_journal_volume 82
_journal_year 1981
_chemical_formula_sum 'B4 Ir2 La Os2'
_chemical_name_systematic 'La (Os2 Ir2) B4'
_space_group_IT_number 86
_symmetry_space_group_name_Hall '-P 4bc'
_symmetry_space_group_name_H-M 'P 42/n :2'
_cell_angle_alpha 90
_cell_angle_beta 90
_cell_angle_gamma 90
_cell_formula_units_Z 2
_cell_length_a 7.638
_cell_length_b 7.638
_cell_length_c 3.9782
_cell_volume 232.084
_citation_journal_id_ASTM JCOMAH
_cod_data_source_file boron4-x_84.cif
_cod_data_source_block B4Ir2La1Os2
_cod_original_cell_volume 232.0844
_cod_original_formula_sum 'B4 Ir2 La1 Os2'
_cod_database_code 1511748

loop_
_symmetry_equiv_pos_as_xyz
x,y,z
-y,x+1/2,z+1/2
-x+1/2,-y+1/2,z
y+1/2,-x,z+1/2
-x,-y,-z
y,-x-1/2,-z-1/2
x-1/2,y-1/2,-z
-y-1/2,x,-z-1/2

loop_
_atom_site_label
_atom_site_type_symbol
_atom_site_fract_x
_atom_site_fract_y
_atom_site_fract_z
_atom_site_occupancy
_atom_site_U_iso_or_equiv
B1 B 0.525 0.408 0.1371 1 0.0
Ir1 Ir 0.5999 0.1408 0.1408 0.5 0.0
Os1 Os 0.5999 0.1408 0.1408 0.5 0.0
La1 La 0.25 0.25 0.75 1 0.0
